data_7001290
loop_
_publ_author_name
'Mikata, Yuji'
'Yamashita, Azusa'
'Kawamura, Ayano'
'Konno, Hideo'
'Miyamoto, Yuka'
'Tamotsu, Satoshi'

_publ_section_title
;
 Bisquinoline-based fluorescent zinc sensors
;
_journal_issue 19
_journal_name_full 'Dalton Transactions'
_journal_page_first 3800
_journal_page_last 3806
_journal_paper_doi 10.1039/b820763a
_journal_year 2009
_chemical_formula_moiety 'C28 H38 Cl2 N4 O12 Zn '
_chemical_formula_sum 'C28 H38 Cl2 N4 O12 Zn'
_chemical_formula_weight 758.91
_space_group_IT_number 14
_symmetry_cell_setting monoclinic
_symmetry_Int_Tables_number 14
_symmetry_space_group_name_Hall '-P 2ybc'
_symmetry_space_group_name_H-M 'P 1 21/c 1'
_cell_angle_alpha 90.0000
_cell_angle_beta 108.189(3)
_cell_angle_gamma 90.0000
_cell_formula_units_Z 4
_cell_length_a 14.150(3)
_cell_length_b 15.692(3)
_cell_length_c 15.544(3)
_cell_measurement_reflns_used 6681
_cell_measurement_temperature 173.1
_cell_measurement_theta_max 27.5
_cell_measurement_theta_min 3.0
_cell_volume 3279.0(11)
_computing_cell_refinement CrystalClear
_computing_data_collection CrystalClear
_computing_data_reduction CrystalStructure
_computing_publication_material 'CrystalStructure 3.8'
_computing_structure_refinement SHELXL
_computing_structure_solution SIR92
_diffrn_ambient_temperature 173(2)
_diffrn_detector_area_resol_mean 7.31
_diffrn_measured_fraction_theta_full 0.997
_diffrn_measured_fraction_theta_max 0.997
_diffrn_measurement_device_type 'Rigaku Mercury'
_diffrn_measurement_method \w
_diffrn_radiation_type 'Mo K\a'
_diffrn_radiation_wavelength 0.71070
_diffrn_reflns_av_R_equivalents 0.050
_diffrn_reflns_limit_h_max 18
_diffrn_reflns_limit_h_min -17
_diffrn_reflns_limit_k_max 20
_diffrn_reflns_limit_k_min -20
_diffrn_reflns_limit_l_max 17
_diffrn_reflns_limit_l_min -20
_diffrn_reflns_number 25389
_diffrn_reflns_theta_full 27.48
_diffrn_reflns_theta_max 27.48
_exptl_absorpt_coefficient_mu 0.979
_exptl_absorpt_correction_T_max 0.962
_exptl_absorpt_correction_T_min 0.714
_exptl_absorpt_correction_type multi-scan
_exptl_absorpt_process_details 'Jacobson, R. (1998) Private communication'
_exptl_crystal_colour colorless
_exptl_crystal_density_diffrn 1.537
_exptl_crystal_density_method 'not measured'
_exptl_crystal_description unknown
_exptl_crystal_F_000 1576.00
_exptl_crystal_size_max 0.20
_exptl_crystal_size_mid 0.14
_exptl_crystal_size_min 0.04
_refine_diff_density_max 1.40
_refine_diff_density_min -0.89
_refine_ls_extinction_method none
_refine_ls_goodness_of_fit_ref 1.041
_refine_ls_hydrogen_treatment refall
_refine_ls_number_parameters 425
_refine_ls_number_reflns 7514
_refine_ls_R_factor_all 0.1032
_refine_ls_R_factor_gt 0.0678
_refine_ls_shift/su_max 0.0000
_refine_ls_structure_factor_coef Fsqd
_refine_ls_weighting_details 'w = 1/[\s^2^(Fo^2^)+(0.0932P)^2^+5.2569P] where P=(Fo^2^+2Fc^2^)/3'
_refine_ls_weighting_scheme calc
_refine_ls_wR_factor_gt 0.1703
_refine_ls_wR_factor_ref 0.1990
_reflns_number_gt 5162
_reflns_number_total 7514
_reflns_threshold_expression F^2^>2.0\s(F^2^)
_cod_data_source_file b820763a.txt
_cod_data_source_block '__6-MeOBQDMEN-ZnClO4-EtOH-'
_cod_original_cell_volume 3278.8(11)
_cod_original_formula_sum 'C28 H38 Cl2 N4 O12 Zn '
_cod_database_code 7001290

loop_
_symmetry_equiv_pos_site_id
_symmetry_equiv_pos_as_xyz
1 +X,+Y,+Z
2 -X,1/2+Y,1/2-Z
3 -X,-Y,-Z
4 +X,1/2-Y,1/2+Z

loop_
_atom_site_label
_atom_site_type_symbol
_atom_site_fract_x
_atom_site_fract_y
_atom_site_fract_z
_atom_site_U_iso_or_equiv
_atom_site_adp_type
_atom_site_occupancy
_atom_site_symmetry_multiplicity
_atom_site_calc_flag
_atom_site_refinement_flags
_atom_site_disorder_assembly
_atom_site_disorder_group
Zn(1) Zn 0.70191(4) 0.15760(3) 0.16008(3) 0.03520(16) Uani 1.00 1 d . . .
Cl(1) Cl 0.53366(8) 0.28702(8) 0.42193(7) 0.0430(2) Uani 1.00 1 d . . .
Cl(2) Cl 1.03678(10) 0.23179(9) 0.44846(9) 0.0560(3) Uani 1.00 1 d . . .
O(1) O 0.2276(2) 0.0039(2) 0.1269(2) 0.0532(9) Uani 1.00 1 d . . .
O(2) O 0.6551(2) -0.0211(2) 0.5545(2) 0.0504(8) Uani 1.00 1 d . . .
O(3) O 0.6624(2) 0.0571(2) 0.0723(2) 0.0458(7) Uani 1.00 1 d . . .
O(4) O 0.5000(2) 0.3700(2) 0.4405(2) 0.0575(9) Uani 1.00 1 d . . .
O(5) O 0.4671(2) 0.2244(2) 0.4330(2) 0.0687(11) Uani 1.00 1 d . . .
O(6) O 0.6308(2) 0.2726(2) 0.4861(2) 0.0559(9) Uani 1.00 1 d . . .
O(7) O 0.5403(3) 0.2868(3) 0.3332(2) 0.0818(14) Uani 1.00 1 d . . .
O(8) O 1.0107(2) 0.3166(2) 0.4134(2) 0.0578(9) Uani 1.00 1 d . . .
O(9) O 0.9470(2) 0.1858(2) 0.4484(3) 0.0748(12) Uani 1.00 1 d . . .
O(10) O 1.0956(4) 0.2356(3) 0.5394(3) 0.109(2) Uani 1.00 1 d . . .
O(11) O 1.0751(4) 0.1834(3) 0.3904(4) 0.1061(19) Uani 1.00 1 d . . .
O(12) O 0.3013(3) 0.4091(2) 0.3583(4) 0.110(2) Uani 1.00 1 d . . .
N(1) N 0.7350(2) 0.2877(2) 0.1961(2) 0.0396(8) Uani 1.00 1 d . . .
N(2) N 0.8457(2) 0.1611(2) 0.1359(2) 0.0441(9) Uani 1.00 1 d . . .
N(3) N 0.5592(2) 0.2020(2) 0.1544(2) 0.0325(7) Uani 1.00 1 d . . .
N(4) N 0.7846(2) 0.0863(2) 0.2720(2) 0.0361(7) Uani 1.00 1 d . . .
C(1) C 0.8196(3) 0.3122(3) 0.1644(3) 0.0533(12) Uani 1.00 1 d . . .
C(2) C 0.8943(3) 0.2401(3) 0.1820(3) 0.0510(12) Uani 1.00 1 d . . .
C(3) C 0.6439(3) 0.3364(2) 0.1530(3) 0.0441(10) Uani 1.00 1 d . . .
C(4) C 0.5514(3) 0.2860(2) 0.1470(2) 0.0366(9) Uani 1.00 1 d . . .
C(5) C 0.4601(3) 0.3286(2) 0.1286(3) 0.0426(10) Uani 1.00 1 d . . .
C(6) C 0.3760(3) 0.2841(2) 0.1185(3) 0.0419(10) Uani 1.00 1 d . . .
C(7) C 0.2953(3) 0.1447(2) 0.1199(3) 0.0410(10) Uani 1.00 1 d . . .
C(8) C 0.3049(3) 0.0583(2) 0.1327(3) 0.0388(9) Uani 1.00 1 d . . .
C(9) C 0.3982(3) 0.0193(2) 0.1533(3) 0.0389(9) Uani 1.00 1 d . . .
C(10) C 0.4815(3) 0.0658(2) 0.1591(2) 0.0349(9) Uani 1.00 1 d . . .
C(11) C 0.4752(3) 0.1550(2) 0.1475(2) 0.0307(8) Uani 1.00 1 d . . .
C(12) C 0.3804(3) 0.1940(2) 0.1280(2) 0.0350(9) Uani 1.00 1 d . . .
C(13) C 0.1303(3) 0.0402(3) 0.1034(4) 0.0698(17) Uani 1.00 1 d . . .
C(14) C 0.7605(3) 0.2965(3) 0.2957(3) 0.0480(11) Uani 1.00 1 d . . .
C(15) C 0.8978(3) 0.0852(3) 0.1813(3) 0.0493(11) Uani 1.00 1 d . . .
C(16) C 0.8695(3) 0.0592(2) 0.2641(3) 0.0418(10) Uani 1.00 1 d . . .
C(17) C 0.9326(3) 0.0027(3) 0.3265(3) 0.0459(11) Uani 1.00 1 d . . .
C(18) C 0.9058(3) -0.0267(2) 0.3971(3) 0.0442(10) Uani 1.00 1 d . . .
C(19) C 0.7835(3) -0.0262(2) 0.4814(3) 0.0423(10) Uani 1.00 1 d . . .
C(20) C 0.6957(3) 0.0024(2) 0.4886(3) 0.0413(10) Uani 1.00 1 d . . .
C(21) C 0.6377(3) 0.0616(2) 0.4265(2) 0.0381(9) Uani 1.00 1 d . . .
C(22) C 0.6679(3) 0.0903(2) 0.3568(2) 0.0365(9) Uani 1.00 1 d . . .
C(23) C 0.7573(3) 0.0598(2) 0.3453(2) 0.0339(8) Uani 1.00 1 d . . .
C(24) C 0.8161(3) 0.0014(2) 0.4093(3) 0.0375(9) Uani 1.00 1 d . . .
C(25) C 0.7083(4) -0.0818(3) 0.6204(3) 0.0554(13) Uani 1.00 1 d . . .
C(26) C 0.8447(4) 0.1611(4) 0.0399(3) 0.0568(14) Uani 1.00 1 d . . .
C(27) C 0.2305(4) 0.3489(4) 0.3539(5) 0.0733(17) Uani 1.00 1 d . . .
C(28) C 0.2107(5) 0.2899(4) 0.2736(4) 0.0691(16) Uani 1.00 1 d . . .
H(1) H 0.8519 0.3641 0.1967 0.064 Uiso 1.00 1 c R . .
H(2) H 0.7952 0.3251 0.0988 0.064 Uiso 1.00 1 c R . .
H(3) H 0.9499 0.2559 0.1591 0.061 Uiso 1.00 1 c R . .
H(4) H 0.9220 0.2298 0.2479 0.061 Uiso 1.00 1 c R . .
H(5) H 0.6428 0.3532 0.0912 0.053 Uiso 1.00 1 c R . .
H(6) H 0.6445 0.3891 0.1881 0.053 Uiso 1.00 1 c R . .
H(7) H 0.4576 0.3889 0.1232 0.051 Uiso 1.00 1 c R . .
H(8) H 0.3139 0.3127 0.1051 0.050 Uiso 1.00 1 c R . .
H(9) H 0.2318 0.1709 0.1058 0.049 Uiso 1.00 1 c R . .
H(10) H 0.4036 -0.0405 0.1634 0.047 Uiso 1.00 1 c R . .
H(11) H 0.5440 0.0379 0.1710 0.042 Uiso 1.00 1 c R . .
H(12) H 0.1159 0.0574 0.1586 0.084 Uiso 1.00 1 c R . .
H(13) H 0.0813 -0.0020 0.0706 0.084 Uiso 1.00 1 c R . .
H(14) H 0.1272 0.0903 0.0649 0.084 Uiso 1.00 1 c R . .
H(15) H 0.7000 0.3083 0.3115 0.058 Uiso 1.00 1 c R . .
H(16) H 0.8076 0.3436 0.3165 0.058 Uiso 1.00 1 c R . .
H(17) H 0.7908 0.2435 0.3250 0.058 Uiso 1.00 1 c R . .
H(18) H 0.9703 0.0959 0.1998 0.059 Uiso 1.00 1 c R . .
H(19) H 0.8831 0.0372 0.1377 0.059 Uiso 1.00 1 c R . .
H(20) H 0.9939 -0.0147 0.3190 0.055 Uiso 1.00 1 c R . .
H(21) H 0.9472 -0.0661 0.4384 0.053 Uiso 1.00 1 c R . .
H(22) H 0.8229 -0.0648 0.5250 0.051 Uiso 1.00 1 c R . .
H(23) H 0.5770 0.0818 0.4332 0.046 Uiso 1.00 1 c R . .
H(24) H 0.6288 0.1310 0.3156 0.044 Uiso 1.00 1 c R . .
H(25) H 0.6865 -0.1394 0.5990 0.066 Uiso 1.00 1 c R . .
H(26) H 0.6950 -0.0714 0.6777 0.066 Uiso 1.00 1 c R . .
H(27) H 0.7797 -0.0762 0.6296 0.066 Uiso 1.00 1 c R . .
H(28) H 0.8465 0.1022 0.0195 0.068 Uiso 1.00 1 c R . .
H(29) H 0.9030 0.1920 0.0350 0.068 Uiso 1.00 1 c R . .
H(30) H 0.7840 0.1890 0.0021 0.068 Uiso 1.00 1 c R . .
H(31) H 0.1677 0.3779 0.3516 0.088 Uiso 1.00 1 c R . .
H(32) H 0.2516 0.3144 0.4099 0.088 Uiso 1.00 1 c R . .
H(33) H 0.1576 0.3137 0.2226 0.083 Uiso 1.00 1 c R . .
H(34) H 0.1902 0.2340 0.2895 0.083 Uiso 1.00 1 c R . .
H(35) H 0.2714 0.2837 0.2565 0.083 Uiso 1.00 1 c R . .

loop_
_atom_site_aniso_label
_atom_site_aniso_U_11
_atom_site_aniso_U_22
_atom_site_aniso_U_33
_atom_site_aniso_U_12
_atom_site_aniso_U_13
_atom_site_aniso_U_23
Zn(1) 0.0349(2) 0.0376(2) 0.0329(2) -0.0029(2) 0.0103(2) -0.0005(2)
Cl(1) 0.0389(5) 0.0566(6) 0.0327(5) -0.0004(4) 0.0099(4) 0.0032(4)
Cl(2) 0.0562(7) 0.0591(7) 0.0504(7) 0.0164(6) 0.0132(5) 0.0106(5)
O(1) 0.0368(17) 0.0437(18) 0.080(2) -0.0015(14) 0.0202(17) 0.0080(17)
O(2) 0.077(2) 0.0404(17) 0.0364(17) 0.0072(16) 0.0212(16) 0.0074(14)
O(3) 0.0451(18) 0.0529(19) 0.0389(17) -0.0007(15) 0.0123(14) -0.0116(14)
O(4) 0.0432(19) 0.056(2) 0.064(2) 0.0066(16) 0.0024(17) -0.0014(18)
O(5) 0.057(2) 0.061(2) 0.081(2) -0.0193(19) 0.012(2) 0.015(2)
O(6) 0.0396(18) 0.071(2) 0.049(2) 0.0107(17) 0.0022(15) -0.0024(17)
O(7) 0.087(3) 0.128(4) 0.035(2) 0.007(2) 0.027(2) -0.003(2)
O(8) 0.062(2) 0.0480(19) 0.062(2) 0.0062(17) 0.0165(19) 0.0095(17)
O(9) 0.050(2) 0.056(2) 0.103(3) -0.0141(19) 0.001(2) -0.002(2)
O(10) 0.109(3) 0.091(3) 0.076(3) -0.055(3) -0.044(2) 0.027(2)
O(11) 0.137(4) 0.085(3) 0.115(4) 0.049(3) 0.066(3) 0.022(3)
O(12) 0.077(3) 0.046(2) 0.181(6) 0.008(2) 0.001(3) -0.015(2)
N(1) 0.042(2) 0.0385(19) 0.0357(19) -0.0089(16) 0.0080(16) 0.0020(15)
N(2) 0.0345(19) 0.058(2) 0.040(2) -0.0045(17) 0.0124(16) 0.0054(18)
N(3) 0.0388(19) 0.0307(17) 0.0269(17) 0.0006(14) 0.0088(14) -0.0004(13)
N(4) 0.0368(19) 0.0360(18) 0.0337(18) -0.0024(15) 0.0085(15) -0.0024(14)
C(1) 0.050(2) 0.053(2) 0.057(3) -0.012(2) 0.018(2) 0.006(2)
C(2) 0.035(2) 0.064(3) 0.054(3) -0.014(2) 0.013(2) 0.003(2)
C(3) 0.052(2) 0.037(2) 0.038(2) -0.006(2) 0.007(2) 0.0071(19)
C(4) 0.051(2) 0.031(2) 0.0237(19) -0.0000(18) 0.0069(18) -0.0003(16)
C(5) 0.057(2) 0.034(2) 0.036(2) 0.008(2) 0.014(2) 0.0062(18)
C(6) 0.048(2) 0.037(2) 0.042(2) 0.014(2) 0.015(2) 0.0076(19)
C(7) 0.035(2) 0.044(2) 0.045(2) 0.0070(19) 0.0149(19) 0.005(2)
C(8) 0.035(2) 0.038(2) 0.045(2) 0.0041(18) 0.0151(19) 0.0017(19)
C(9) 0.040(2) 0.032(2) 0.045(2) 0.0023(18) 0.0145(19) 0.0037(18)
C(10) 0.033(2) 0.037(2) 0.035(2) 0.0073(17) 0.0112(17) 0.0034(17)
C(11) 0.033(2) 0.034(2) 0.0253(19) 0.0030(16) 0.0085(15) 0.0014(15)
C(12) 0.040(2) 0.036(2) 0.029(2) 0.0082(18) 0.0116(17) 0.0029(17)
C(13) 0.033(2) 0.067(3) 0.109(5) -0.002(2) 0.023(3) 0.013(3)
C(14) 0.053(2) 0.044(2) 0.039(2) -0.006(2) 0.004(2) -0.003(2)
C(15) 0.035(2) 0.064(3) 0.049(2) 0.002(2) 0.014(2) -0.001(2)
C(16) 0.035(2) 0.041(2) 0.048(2) -0.0033(19) 0.0104(19) -0.003(2)
C(17) 0.031(2) 0.046(2) 0.059(3) 0.0019(19) 0.011(2) -0.001(2)
C(18) 0.036(2) 0.035(2) 0.053(2) 0.0014(18) 0.003(2) 0.003(2)
C(19) 0.052(2) 0.033(2) 0.034(2) 0.0011(19) 0.001(2) 0.0028(18)
C(20) 0.063(3) 0.028(2) 0.031(2) -0.005(2) 0.012(2) -0.0045(17)
C(21) 0.050(2) 0.035(2) 0.029(2) 0.0024(19) 0.0107(18) 0.0001(17)
C(22) 0.040(2) 0.035(2) 0.031(2) 0.0001(18) 0.0061(17) -0.0002(17)
C(23) 0.038(2) 0.031(2) 0.030(2) -0.0028(17) 0.0063(16) -0.0024(16)
C(24) 0.040(2) 0.0294(19) 0.036(2) -0.0037(18) 0.0015(18) -0.0036(17)
C(25) 0.078(3) 0.046(2) 0.040(2) 0.000(2) 0.015(2) 0.012(2)
C(26) 0.047(2) 0.087(4) 0.043(2) -0.004(2) 0.023(2) 0.000(2)
C(27) 0.055(3) 0.072(4) 0.084(4) 0.006(3) 0.009(3) 0.008(3)
C(28) 0.084(4) 0.073(4) 0.055(3) 0.007(3) 0.027(3) 0.006(3)

loop_
_atom_type_symbol
_atom_type_description
_atom_type_scat_dispersion_real
_atom_type_scat_dispersion_imag
_atom_type_scat_source
C C 0.003 0.002
;
International Tables for Crystallography
(1992, Vol. C, Tables 4.2.6.8 and 6.1.1.4)
;
H H 0.000 0.000
;
International Tables for Crystallography
(1992, Vol. C, Table 6.1.1.4)
;
Cl Cl 0.148 0.159
;
International Tables for Crystallography
(1992, Vol. C, Tables 4.2.6.8 and 6.1.1.4)
;
N N 0.006 0.003
;
International Tables for Crystallography
(1992, Vol. C, Tables 4.2.6.8 and 6.1.1.4)
;
O O 0.011 0.006
;
International Tables for Crystallography
(1992, Vol. C, Tables 4.2.6.8 and 6.1.1.4)
;
Zn Zn 0.284 1.430
;
International Tables for Crystallography
(1992, Vol. C, Tables 4.2.6.8 and 6.1.1.4)
;

loop_
_geom_angle_atom_site_label_1
_geom_angle_atom_site_label_2
_geom_angle_atom_site_label_3
_geom_angle
_geom_angle_publ_flag
_geom_angle_site_symmetry_1
_geom_angle_site_symmetry_2
_geom_angle_site_symmetry_3
O(3) Zn(1) N(1) 155.01(14) yes . . .
O(3) Zn(1) N(2) 88.85(14) yes . . .
O(3) Zn(1) N(3) 99.67(13) yes . . .
O(3) Zn(1) N(4) 96.16(12) yes . . .
N(1) Zn(1) N(2) 83.14(16) yes . . .
N(1) Zn(1) N(3) 79.86(14) yes . . .
N(1) Zn(1) N(4) 105.89(13) yes . . .
N(2) Zn(1) N(3) 156.25(14) yes . . .
N(2) Zn(1) N(4) 81.23(15) yes . . .
N(3) Zn(1) N(4) 119.36(15) yes . . .
O(4) Cl(1) O(5) 109.3(2) yes . . .
O(4) Cl(1) O(6) 107.8(2) yes . . .
O(4) Cl(1) O(7) 108.8(2) yes . . .
O(5) Cl(1) O(6) 109.5(2) yes . . .
O(5) Cl(1) O(7) 111.7(2) yes . . .
O(6) Cl(1) O(7) 109.6(2) yes . . .
O(8) Cl(2) O(9) 109.7(2) yes . . .
O(8) Cl(2) O(10) 110.1(2) yes . . .
O(8) Cl(2) O(11) 111.0(3) yes . . .
O(9) Cl(2) O(10) 105.3(3) yes . . .
O(9) Cl(2) O(11) 104.0(3) yes . . .
O(10) Cl(2) O(11) 116.3(3) yes . . .
C(8) O(1) C(13) 117.0(3) yes . . .
C(20) O(2) C(25) 117.6(4) yes . . .
Zn(1) N(1) C(1) 107.2(3) yes . . .
Zn(1) N(1) C(3) 106.8(2) yes . . .
Zn(1) N(1) C(14) 109.1(2) yes . . .
C(1) N(1) C(3) 113.4(3) yes . . .
C(1) N(1) C(14) 111.4(3) yes . . .
C(3) N(1) C(14) 108.7(4) yes . . .
Zn(1) N(2) C(2) 104.7(3) yes . . .
Zn(1) N(2) C(15) 104.6(3) yes . . .
Zn(1) N(2) C(26) 117.1(2) yes . . .
C(2) N(2) C(15) 111.0(3) yes . . .
C(2) N(2) C(26) 109.9(4) yes . . .
C(15) N(2) C(26) 109.2(4) yes . . .
Zn(1) N(3) C(4) 112.6(3) yes . . .
Zn(1) N(3) C(11) 128.2(2) yes . . .
C(4) N(3) C(11) 118.8(3) yes . . .
Zn(1) N(4) C(16) 112.6(3) yes . . .
Zn(1) N(4) C(23) 128.4(2) yes . . .
C(16) N(4) C(23) 118.7(3) yes . . .
N(1) C(1) C(2) 109.7(4) yes . . .
N(2) C(2) C(1) 110.1(3) yes . . .
N(1) C(3) C(4) 112.1(3) yes . . .
N(3) C(4) C(3) 118.0(4) yes . . .
N(3) C(4) C(5) 122.6(4) yes . . .
C(3) C(4) C(5) 119.3(3) yes . . .
C(4) C(5) C(6) 120.0(4) yes . . .
C(5) C(6) C(12) 119.7(4) yes . . .
C(8) C(7) C(12) 119.2(4) yes . . .
O(1) C(8) C(7) 124.5(4) yes . . .
O(1) C(8) C(9) 114.8(3) yes . . .
C(7) C(8) C(9) 120.7(4) yes . . .
C(8) C(9) C(10) 121.0(4) yes . . .
C(9) C(10) C(11) 120.2(3) yes . . .
N(3) C(11) C(10) 120.3(3) yes . . .
N(3) C(11) C(12) 121.4(3) yes . . .
C(10) C(11) C(12) 118.3(3) yes . . .
C(6) C(12) C(7) 122.0(4) yes . . .
C(6) C(12) C(11) 117.4(4) yes . . .
C(7) C(12) C(11) 120.6(3) yes . . .
N(2) C(15) C(16) 113.7(4) yes . . .
N(4) C(16) C(15) 118.9(3) yes . . .
N(4) C(16) C(17) 122.7(4) yes . . .
C(15) C(16) C(17) 118.3(4) yes . . .
C(16) C(17) C(18) 119.7(4) yes . . .
C(17) C(18) C(24) 119.7(4) yes . . .
C(20) C(19) C(24) 120.1(3) yes . . .
O(2) C(20) C(19) 125.5(3) yes . . .
O(2) C(20) C(21) 113.5(4) yes . . .
C(19) C(20) C(21) 121.0(4) yes . . .
C(20) C(21) C(22) 120.3(4) yes . . .
C(21) C(22) C(23) 120.3(3) yes . . .
N(4) C(23) C(22) 119.7(3) yes . . .
N(4) C(23) C(24) 121.5(4) yes . . .
C(22) C(23) C(24) 118.9(4) yes . . .
C(18) C(24) C(19) 123.0(3) yes . . .
C(18) C(24) C(23) 117.6(4) yes . . .
C(19) C(24) C(23) 119.4(4) yes . . .
O(12) C(27) C(28) 114.3(7) yes . . .
N(1) C(1) H(1) 109.7 no . . .
N(1) C(1) H(2) 109.7 no . . .
C(2) C(1) H(1) 109.7 no . . .
C(2) C(1) H(2) 109.7 no . . .
H(1) C(1) H(2) 108.2 no . . .
N(2) C(2) H(3) 109.6 no . . .
N(2) C(2) H(4) 109.7 no . . .
C(1) C(2) H(3) 109.6 no . . .
C(1) C(2) H(4) 109.6 no . . .
H(3) C(2) H(4) 108.2 no . . .
N(1) C(3) H(5) 109.2 no . . .
N(1) C(3) H(6) 109.2 no . . .
C(4) C(3) H(5) 109.2 no . . .
C(4) C(3) H(6) 109.2 no . . .
H(5) C(3) H(6) 107.9 no . . .
C(4) C(5) H(7) 120.0 no . . .
C(6) C(5) H(7) 120.0 no . . .
C(5) C(6) H(8) 120.1 no . . .
C(12) C(6) H(8) 120.1 no . . .
C(8) C(7) H(9) 120.4 no . . .
C(12) C(7) H(9) 120.4 no . . .
C(8) C(9) H(10) 119.5 no . . .
C(10) C(9) H(10) 119.5 no . . .
C(9) C(10) H(11) 119.9 no . . .
C(11) C(10) H(11) 119.9 no . . .
O(1) C(13) H(12) 109.5 no . . .
O(1) C(13) H(13) 109.5 no . . .
O(1) C(13) H(14) 109.5 no . . .
H(12) C(13) H(13) 109.5 no . . .
H(12) C(13) H(14) 109.5 no . . .
H(13) C(13) H(14) 109.5 no . . .
N(1) C(14) H(15) 109.5 no . . .
N(1) C(14) H(16) 109.5 no . . .
N(1) C(14) H(17) 109.5 no . . .
H(15) C(14) H(16) 109.5 no . . .
H(15) C(14) H(17) 109.5 no . . .
H(16) C(14) H(17) 109.5 no . . .
N(2) C(15) H(18) 108.8 no . . .
N(2) C(15) H(19) 108.8 no . . .
C(16) C(15) H(18) 108.8 no . . .
C(16) C(15) H(19) 108.8 no . . .
H(18) C(15) H(19) 107.7 no . . .
C(16) C(17) H(20) 120.1 no . . .
C(18) C(17) H(20) 120.1 no . . .
C(17) C(18) H(21) 120.1 no . . .
C(24) C(18) H(21) 120.1 no . . .
C(20) C(19) H(22) 120.0 no . . .
C(24) C(19) H(22) 120.0 no . . .
C(20) C(21) H(23) 119.9 no . . .
C(22) C(21) H(23) 119.9 no . . .
C(21) C(22) H(24) 119.8 no . . .
C(23) C(22) H(24) 119.8 no . . .
O(2) C(25) H(25) 109.5 no . . .
O(2) C(25) H(26) 109.5 no . . .
O(2) C(25) H(27) 109.5 no . . .
H(25) C(25) H(26) 109.5 no . . .
H(25) C(25) H(27) 109.5 no . . .
H(26) C(25) H(27) 109.5 no . . .
N(2) C(26) H(28) 109.5 no . . .
N(2) C(26) H(29) 109.5 no . . .
N(2) C(26) H(30) 109.5 no . . .
H(28) C(26) H(29) 109.5 no . . .
H(28) C(26) H(30) 109.5 no . . .
H(29) C(26) H(30) 109.5 no . . .
O(12) C(27) H(31) 108.7 no . . .
O(12) C(27) H(32) 108.7 no . . .
C(28) C(27) H(31) 108.7 no . . .
C(28) C(27) H(32) 108.7 no . . .
H(31) C(27) H(32) 107.6 no . . .
C(27) C(28) H(33) 109.5 no . . .
C(27) C(28) H(34) 109.5 no . . .
C(27) C(28) H(35) 109.5 no . . .
H(33) C(28) H(34) 109.5 no . . .
H(33) C(28) H(35) 109.5 no . . .
H(34) C(28) H(35) 109.5 no . . .

loop_
_geom_bond_atom_site_label_1
_geom_bond_atom_site_label_2
_geom_bond_distance
_geom_bond_publ_flag
_geom_bond_site_symmetry_1
_geom_bond_site_symmetry_2
Zn(1) O(3) 2.046(3) yes . .
Zn(1) N(1) 2.130(3) yes . .
Zn(1) N(2) 2.182(4) yes . .
Zn(1) N(3) 2.113(3) yes . .
Zn(1) N(4) 2.093(3) yes . .
Cl(1) O(4) 1.446(4) yes . .
Cl(1) O(5) 1.409(4) yes . .
Cl(1) O(6) 1.442(3) yes . .
Cl(1) O(7) 1.411(4) yes . .
Cl(2) O(8) 1.442(3) yes . .
Cl(2) O(9) 1.461(4) yes . .
Cl(2) O(10) 1.400(4) yes . .
Cl(2) O(11) 1.411(6) yes . .
O(1) C(8) 1.369(5) yes . .
O(1) C(13) 1.428(6) yes . .
O(2) C(20) 1.372(6) yes . .
O(2) C(25) 1.428(5) yes . .
O(12) C(27) 1.364(8) yes . .
N(1) C(1) 1.480(7) yes . .
N(1) C(3) 1.469(5) yes . .
N(1) C(14) 1.482(6) yes . .
N(2) C(2) 1.488(6) yes . .
N(2) C(15) 1.462(6) yes . .
N(2) C(26) 1.487(7) yes . .
N(3) C(4) 1.325(5) yes . .
N(3) C(11) 1.375(5) yes . .
N(4) C(16) 1.315(6) yes . .
N(4) C(23) 1.376(6) yes . .
C(1) C(2) 1.515(7) yes . .
C(3) C(4) 1.508(7) yes . .
C(4) C(5) 1.402(6) yes . .
C(5) C(6) 1.347(7) yes . .
C(6) C(12) 1.420(6) yes . .
C(7) C(8) 1.371(6) yes . .
C(7) C(12) 1.403(6) yes . .
C(8) C(9) 1.399(6) yes . .
C(9) C(10) 1.366(6) yes . .
C(10) C(11) 1.411(5) yes . .
C(11) C(12) 1.419(6) yes . .
C(15) C(16) 1.518(8) yes . .
C(16) C(17) 1.410(6) yes . .
C(17) C(18) 1.349(8) yes . .
C(18) C(24) 1.411(7) yes . .
C(19) C(20) 1.357(7) yes . .
C(19) C(24) 1.407(7) yes . .
C(20) C(21) 1.406(5) yes . .
C(21) C(22) 1.359(7) yes . .
C(22) C(23) 1.416(6) yes . .
C(23) C(24) 1.415(5) yes . .
C(27) C(28) 1.507(9) yes . .
C(1) H(1) 0.990 no . .
C(1) H(2) 0.990 no . .
C(2) H(3) 0.990 no . .
C(2) H(4) 0.990 no . .
C(3) H(5) 0.990 no . .
C(3) H(6) 0.990 no . .
C(5) H(7) 0.950 no . .
C(6) H(8) 0.950 no . .
C(7) H(9) 0.950 no . .
C(9) H(10) 0.950 no . .
C(10) H(11) 0.950 no . .
C(13) H(12) 0.980 no . .
C(13) H(13) 0.980 no . .
C(13) H(14) 0.980 no . .
C(14) H(15) 0.980 no . .
C(14) H(16) 0.980 no . .
C(14) H(17) 0.980 no . .
C(15) H(18) 0.990 no . .
C(15) H(19) 0.990 no . .
C(17) H(20) 0.950 no . .
C(18) H(21) 0.950 no . .
C(19) H(22) 0.950 no . .
C(21) H(23) 0.950 no . .
C(22) H(24) 0.950 no . .
C(25) H(25) 0.980 no . .
C(25) H(26) 0.980 no . .
C(25) H(27) 0.980 no . .
C(26) H(28) 0.980 no . .
C(26) H(29) 0.980 no . .
C(26) H(30) 0.980 no . .
C(27) H(31) 0.990 no . .
C(27) H(32) 0.990 no . .
C(28) H(33) 0.980 no . .
C(28) H(34) 0.980 no . .
C(28) H(35) 0.980 no . .

loop_
_geom_contact_atom_site_label_1
_geom_contact_atom_site_label_2
_geom_contact_distance
_geom_contact_publ_flag
_geom_contact_site_symmetry_1
_geom_contact_site_symmetry_2
Zn(1) O(6) 2.798(3) ? . 4_554
Cl(1) O(3) 3.480(3) ? . 4_555
Cl(1) N(3) 3.522(3) ? . 4_555
O(1) C(14) 3.455(6) ? . 2_645
O(1) C(26) 3.580(6) ? . 3_655
O(2) C(3) 3.303(5) ? . 4_555
O(3) Cl(1) 3.480(3) ? . 4_554
O(3) O(4) 2.802(4) ? . 4_554
O(3) O(6) 2.962(5) ? . 4_554
O(3) O(12) 2.544(5) ? . 2_645
O(3) C(9) 3.549(5) ? . 3_655
O(4) O(3) 2.802(4) ? . 4_555
O(4) O(12) 2.770(5) ? . .
O(4) N(3) 3.362(5) ? . 4_555
O(4) C(9) 3.316(6) ? . 2_655
O(4) C(10) 3.486(5) ? . 2_655
O(4) C(11) 3.368(6) ? . 4_555
O(5) N(3) 3.475(5) ? . 4_555
O(5) C(4) 3.168(5) ? . 4_555
O(5) C(5) 3.182(6) ? . 4_555
O(5) C(6) 3.509(7) ? . 4_555
O(5) C(21) 3.536(6) ? . .
O(5) C(25) 3.251(6) ? . 3_656
O(6) Zn(1) 2.798(3) ? . 4_555
O(6) O(3) 2.962(5) ? . 4_555
O(6) N(1) 3.274(4) ? . 4_555
O(6) N(2) 3.366(4) ? . 4_555
O(6) N(3) 3.112(5) ? . 4_555
O(6) C(1) 3.460(5) ? . 4_555
O(6) C(3) 3.063(6) ? . 4_555
O(6) C(4) 3.180(6) ? . 4_555
O(6) C(21) 3.446(5) ? . .
O(6) C(26) 3.061(6) ? . 4_555
O(7) N(3) 3.167(5) ? . .
O(7) C(4) 2.947(6) ? . .
O(7) C(5) 3.095(5) ? . .
O(7) C(6) 3.421(5) ? . .
O(7) C(11) 3.435(5) ? . .
O(7) C(12) 3.593(5) ? . .
O(7) C(14) 3.348(7) ? . .
O(7) C(22) 3.535(6) ? . .
O(8) C(14) 3.455(6) ? . .
O(8) C(26) 3.521(7) ? . 4_555
O(8) C(27) 3.547(8) ? . 1_655
O(9) N(4) 3.362(5) ? . .
O(9) C(14) 3.422(6) ? . .
O(9) C(16) 3.376(6) ? . .
O(9) C(17) 3.413(6) ? . .
O(9) C(18) 3.435(6) ? . .
O(9) C(23) 3.316(5) ? . .
O(9) C(24) 3.387(5) ? . .
O(9) C(26) 3.343(7) ? . 4_555
O(10) C(7) 3.297(6) ? . 4_655
O(10) C(18) 3.425(6) ? . 3_756
O(10) C(28) 3.516(7) ? . 4_655
O(11) C(2) 3.558(7) ? . .
O(11) C(16) 3.543(6) ? . .
O(11) C(17) 3.441(7) ? . .
O(11) C(19) 3.402(6) ? . 3_756
O(11) C(25) 3.506(9) ? . 3_756
O(11) C(27) 3.561(9) ? . 1_655
O(11) C(28) 3.457(10) ? . 1_655
O(12) O(3) 2.544(5) ? . 2_655
O(12) O(4) 2.770(5) ? . .
O(12) N(4) 3.431(6) ? . 2_655
O(12) C(16) 3.484(6) ? . 2_655
N(1) O(6) 3.274(4) ? . 4_554
N(2) O(6) 3.366(4) ? . 4_554
N(3) Cl(1) 3.522(3) ? . 4_554
N(3) O(4) 3.362(5) ? . 4_554
N(3) O(5) 3.475(5) ? . 4_554
N(3) O(6) 3.112(5) ? . 4_554
N(3) O(7) 3.167(5) ? . .
N(4) O(9) 3.362(5) ? . .
N(4) O(12) 3.431(6) ? . 2_645
C(1) O(6) 3.460(5) ? . 4_554
C(2) O(11) 3.558(7) ? . .
C(3) O(2) 3.303(5) ? . 4_554
C(3) O(6) 3.063(6) ? . 4_554
C(4) O(5) 3.168(5) ? . 4_554
C(4) O(6) 3.180(6) ? . 4_554
C(4) O(7) 2.947(6) ? . .
C(5) O(5) 3.182(6) ? . 4_554
C(5) O(7) 3.095(5) ? . .
C(6) O(5) 3.509(7) ? . 4_554
C(6) O(7) 3.421(5) ? . .
C(7) O(10) 3.297(6) ? . 4_454
C(9) O(3) 3.549(5) ? . 3_655
C(9) O(4) 3.316(6) ? . 2_645
C(10) O(4) 3.486(5) ? . 2_645
C(11) O(4) 3.368(6) ? . 4_554
C(11) O(7) 3.435(5) ? . .
C(12) O(7) 3.593(5) ? . .
C(14) O(1) 3.455(6) ? . 2_655
C(14) O(7) 3.348(7) ? . .
C(14) O(8) 3.455(6) ? . .
C(14) O(9) 3.422(6) ? . .
C(16) O(9) 3.376(6) ? . .
C(16) O(11) 3.543(6) ? . .
C(16) O(12) 3.484(6) ? . 2_645
C(17) O(9) 3.413(6) ? . .
C(17) O(11) 3.441(7) ? . .
C(18) O(9) 3.435(6) ? . .
C(18) O(10) 3.425(6) ? . 3_756
C(18) C(18) 3.566(6) ? . 3_756
C(19) O(11) 3.402(6) ? . 3_756
C(21) O(5) 3.536(6) ? . .
C(21) O(6) 3.446(5) ? . .
C(22) O(7) 3.535(6) ? . .
C(23) O(9) 3.316(5) ? . .
C(24) O(9) 3.387(5) ? . .
C(25) O(5) 3.251(6) ? . 3_656
C(25) O(11) 3.506(9) ? . 3_756
C(26) O(1) 3.580(6) ? . 3_655
C(26) O(6) 3.061(6) ? . 4_554
C(26) O(8) 3.521(7) ? . 4_554
C(26) O(9) 3.343(7) ? . 4_554
C(27) O(8) 3.547(8) ? . 1_455
C(27) O(11) 3.561(9) ? . 1_455
C(28) O(10) 3.516(7) ? . 4_454
C(28) O(11) 3.457(10) ? . 1_455
Cl(1) H(5) 3.408 ? . 4_555
Cl(1) H(10) 3.257 ? . 2_655
Cl(1) H(15) 3.334 ? . .
Cl(1) H(23) 3.273 ? . .
Cl(1) H(24) 3.454 ? . .
Cl(1) H(30) 3.390 ? . 4_555
Cl(2) H(4) 3.032 ? . .
Cl(2) H(9) 3.422 ? . 4_655
Cl(2) H(14) 3.356 ? . 4_655
Cl(2) H(17) 3.415 ? . .
Cl(2) H(21) 3.107 ? . 3_756
Cl(2) H(22) 3.236 ? . 3_756
Cl(2) H(29) 2.901 ? . 4_555
Cl(2) H(31) 3.563 ? . 1_655
Cl(2) H(32) 3.523 ? . 1_655
O(1) H(6) 3.396 ? . 2_645
O(1) H(15) 3.282 ? . 2_645
O(1) H(16) 2.761 ? . 2_645
O(1) H(26) 3.076 ? . 3_656
O(1) H(28) 2.749 ? . 3_655
O(2) H(5) 2.712 ? . 4_555
O(2) H(6) 2.969 ? . 4_555
O(2) H(7) 3.069 ? . 2_645
O(2) H(23) 3.481 ? . 3_656
O(3) H(10) 3.497 ? . 3_655
O(4) H(10) 2.795 ? . 2_655
O(4) H(11) 3.108 ? . 2_655
O(4) H(32) 3.508 ? . .
O(5) H(5) 3.145 ? . 4_555
O(5) H(7) 3.488 ? . 4_555
O(5) H(23) 2.725 ? . .
O(5) H(25) 2.464 ? . 3_656
O(5) H(26) 3.395 ? . 3_656
O(5) H(32) 3.278 ? . .
O(5) H(35) 3.365 ? . .
O(6) H(2) 2.878 ? . 4_555
O(6) H(5) 2.534 ? . 4_555
O(6) H(15) 3.209 ? . .
O(6) H(23) 3.135 ? . .
O(6) H(24) 3.452 ? . .
O(6) H(28) 3.530 ? . 4_555
O(6) H(30) 2.189 ? . 4_555
O(7) H(6) 3.451 ? . .
O(7) H(7) 3.494 ? . .
O(7) H(10) 2.819 ? . 2_655
O(7) H(15) 2.410 ? . .
O(7) H(23) 3.541 ? . .
O(7) H(24) 2.800 ? . .
O(8) H(1) 3.495 ? . .
O(8) H(4) 2.834 ? . .
O(8) H(9) 3.596 ? . 4_655
O(8) H(13) 3.172 ? . 2_655
O(8) H(14) 2.824 ? . 4_655
O(8) H(16) 2.829 ? . .
O(8) H(17) 3.196 ? . .
O(8) H(28) 3.484 ? . 4_555
O(8) H(29) 2.778 ? . 4_555
O(8) H(31) 2.848 ? . 1_655
O(8) H(32) 3.425 ? . 1_655
O(9) H(3) 3.388 ? . 4_555
O(9) H(4) 3.103 ? . .
O(9) H(16) 3.422 ? . .
O(9) H(17) 2.597 ? . .
O(9) H(21) 2.686 ? . 3_756
O(9) H(29) 2.531 ? . 4_555
O(9) H(30) 3.328 ? . 4_555
O(10) H(3) 3.182 ? . 4_555
O(10) H(8) 3.032 ? . 4_655
O(10) H(9) 2.385 ? . 4_655
O(10) H(14) 2.777 ? . 4_655
O(10) H(21) 2.773 ? . 3_756
O(10) H(22) 3.200 ? . 3_756
O(10) H(29) 2.934 ? . 4_555
O(10) H(33) 2.813 ? . 4_655
O(10) H(35) 3.524 ? . 4_655
O(11) H(4) 2.671 ? . .
O(11) H(18) 3.182 ? . .
O(11) H(20) 3.379 ? . .
O(11) H(21) 3.330 ? . 3_756
O(11) H(22) 2.468 ? . 3_756
O(11) H(25) 3.397 ? . 3_756
O(11) H(27) 2.748 ? . 3_756
O(11) H(31) 3.448 ? . 1_655
O(11) H(32) 3.175 ? . 1_655
O(11) H(34) 2.709 ? . 1_655
O(12) H(11) 3.116 ? . 2_655
O(12) H(19) 3.311 ? . 2_655
C(3) H(23) 3.491 ? . 4_554
C(5) H(25) 3.534 ? . 2_655
C(6) H(25) 3.433 ? . 2_655
C(6) H(32) 3.525 ? . 4_554
C(6) H(35) 2.961 ? . .
C(7) H(26) 3.311 ? . 3_656
C(7) H(32) 3.192 ? . 4_554
C(7) H(35) 3.134 ? . .
C(8) H(26) 2.953 ? . 3_656
C(9) H(6) 3.396 ? . 2_645
C(9) H(26) 3.386 ? . 3_656
C(12) H(32) 3.312 ? . 4_554
C(12) H(35) 3.205 ? . .
C(13) H(13) 3.404 ? . 3_555
C(13) H(16) 3.340 ? . 2_645
C(13) H(18) 3.202 ? . 1_455
C(13) H(26) 3.559 ? . 3_656
C(13) H(28) 3.023 ? . 3_655
C(14) H(30) 3.129 ? . 4_555
C(15) H(12) 3.244 ? . 1_655
C(15) H(31) 3.377 ? . 2_645
C(16) H(31) 3.319 ? . 2_645
C(17) H(31) 3.326 ? . 2_645
C(17) H(33) 3.225 ? . 2_645
C(18) H(21) 3.109 ? . 3_756
C(18) H(33) 3.082 ? . 2_645
C(19) H(7) 3.548 ? . 2_645
C(19) H(8) 2.990 ? . 2_645
C(20) H(2) 3.277 ? . 4_555
C(20) H(5) 2.998 ? . 4_555
C(20) H(7) 2.922 ? . 2_645
C(20) H(8) 3.297 ? . 2_645
C(21) H(2) 3.402 ? . 4_555
C(21) H(5) 2.869 ? . 4_555
C(21) H(7) 3.018 ? . 2_645
C(24) H(8) 3.456 ? . 2_645
C(24) H(21) 3.592 ? . 3_756
C(25) H(6) 3.414 ? . 4_555
C(25) H(12) 3.578 ? . 3_656
C(25) H(34) 2.911 ? . 3_656
C(26) H(13) 3.377 ? . 3_655
C(26) H(15) 3.534 ? . 4_554
C(26) H(16) 3.348 ? . 4_554
C(26) H(17) 3.521 ? . 4_554
C(27) H(19) 3.387 ? . 2_655
C(27) H(25) 3.490 ? . 3_656
C(28) H(8) 3.393 ? . .
C(28) H(9) 3.296 ? . .
C(28) H(25) 3.133 ? . 3_656
H(1) O(8) 3.495 ? . .
H(1) H(20) 2.962 ? . 2_755
H(1) H(27) 3.541 ? . 4_554
H(2) O(6) 2.878 ? . 4_554
H(2) C(20) 3.277 ? . 4_554
H(2) C(21) 3.402 ? . 4_554
H(3) O(9) 3.388 ? . 4_554
H(3) O(10) 3.182 ? . 4_554
H(3) H(33) 2.936 ? . 1_655
H(3) H(34) 3.389 ? . 1_655
H(4) Cl(2) 3.032 ? . .
H(4) O(8) 2.834 ? . .
H(4) O(9) 3.103 ? . .
H(4) O(11) 2.671 ? . .
H(5) Cl(1) 3.408 ? . 4_554
H(5) O(2) 2.712 ? . 4_554
H(5) O(5) 3.145 ? . 4_554
H(5) O(6) 2.534 ? . 4_554
H(5) C(20) 2.998 ? . 4_554
H(5) C(21) 2.869 ? . 4_554
H(5) H(23) 2.552 ? . 4_554
H(6) O(1) 3.396 ? . 2_655
H(6) O(2) 2.969 ? . 4_554
H(6) O(7) 3.451 ? . .
H(6) C(9) 3.396 ? . 2_655
H(6) C(25) 3.414 ? . 4_554
H(6) H(10) 2.826 ? . 2_655
H(6) H(26) 2.964 ? . 4_554
H(7) O(2) 3.069 ? . 2_655
H(7) O(5) 3.488 ? . 4_554
H(7) O(7) 3.494 ? . .
H(7) C(19) 3.548 ? . 2_655
H(7) C(20) 2.922 ? . 2_655
H(7) C(21) 3.018 ? . 2_655
H(7) H(10) 3.467 ? . 2_655
H(7) H(23) 3.146 ? . 2_655
H(7) H(25) 3.448 ? . 2_655
H(8) O(10) 3.032 ? . 4_454
H(8) C(19) 2.990 ? . 2_655
H(8) C(20) 3.297 ? . 2_655
H(8) C(24) 3.456 ? . 2_655
H(8) C(28) 3.393 ? . .
H(8) H(22) 3.015 ? . 2_655
H(8) H(25) 3.258 ? . 2_655
H(8) H(32) 3.505 ? . 4_554
H(8) H(33) 3.279 ? . .
H(8) H(35) 2.644 ? . .
H(9) Cl(2) 3.422 ? . 4_454
H(9) O(8) 3.596 ? . 4_454
H(9) O(10) 2.385 ? . 4_454
H(9) C(28) 3.296 ? . .
H(9) H(26) 3.558 ? . 3_656
H(9) H(32) 3.151 ? . 4_554
H(9) H(33) 3.256 ? . .
H(9) H(34) 3.245 ? . .
H(9) H(35) 2.848 ? . .
H(10) Cl(1) 3.257 ? . 2_645
H(10) O(3) 3.497 ? . 3_655
H(10) O(4) 2.795 ? . 2_645
H(10) O(7) 2.819 ? . 2_645
H(10) H(6) 2.826 ? . 2_645
H(10) H(7) 3.467 ? . 2_645
H(10) H(15) 2.878 ? . 2_645
H(10) H(16) 3.595 ? . 2_645
H(11) O(4) 3.108 ? . 2_645
H(11) O(12) 3.116 ? . 2_645
H(12) C(15) 3.244 ? . 1_455
H(12) C(25) 3.578 ? . 3_656
H(12) H(16) 3.508 ? . 2_645
H(12) H(18) 2.417 ? . 1_455
H(12) H(19) 3.223 ? . 1_455
H(12) H(26) 3.070 ? . 3_656
H(12) H(27) 3.173 ? . 3_656
H(12) H(34) 3.405 ? . .
H(13) O(8) 3.172 ? . 2_645
H(13) C(13) 3.404 ? . 3_555
H(13) C(26) 3.377 ? . 3_655
H(13) H(13) 2.638 ? . 3_555
H(13) H(14) 3.343 ? . 3_555
H(13) H(16) 3.114 ? . 2_645
H(13) H(18) 3.290 ? . 1_455
H(13) H(19) 3.339 ? . 1_455
H(13) H(19) 3.473 ? . 3_655
H(13) H(28) 3.562 ? . 1_455
H(13) H(28) 2.524 ? . 3_655
H(13) H(29) 3.444 ? . 3_655
H(14) Cl(2) 3.356 ? . 4_454
H(14) O(8) 2.824 ? . 4_454
H(14) O(10) 2.777 ? . 4_454
H(14) H(13) 3.343 ? . 3_555
H(14) H(18) 3.499 ? . 1_455
H(14) H(28) 3.359 ? . 3_655
H(14) H(29) 3.450 ? . 1_455
H(14) H(31) 3.571 ? . 4_554
H(15) Cl(1) 3.334 ? . .
H(15) O(1) 3.282 ? . 2_655
H(15) O(6) 3.209 ? . .
H(15) O(7) 2.410 ? . .
H(15) C(26) 3.534 ? . 4_555
H(15) H(10) 2.878 ? . 2_655
H(15) H(28) 3.540 ? . 4_555
H(15) H(30) 2.827 ? . 4_555
H(16) O(1) 2.761 ? . 2_655
H(16) O(8) 2.829 ? . .
H(16) O(9) 3.422 ? . .
H(16) C(13) 3.340 ? . 2_655
H(16) C(26) 3.348 ? . 4_555
H(16) H(10) 3.595 ? . 2_655
H(16) H(12) 3.508 ? . 2_655
H(16) H(13) 3.114 ? . 2_655
H(16) H(28) 3.146 ? . 4_555
H(16) H(29) 3.289 ? . 4_555
H(16) H(30) 3.050 ? . 4_555
H(17) Cl(2) 3.415 ? . .
H(17) O(8) 3.196 ? . .
H(17) O(9) 2.597 ? . .
H(17) C(26) 3.521 ? . 4_555
H(17) H(29) 3.313 ? . 4_555
H(17) H(30) 2.979 ? . 4_555
H(18) O(11) 3.182 ? . .
H(18) C(13) 3.202 ? . 1_655
H(18) H(12) 2.417 ? . 1_655
H(18) H(13) 3.290 ? . 1_655
H(18) H(14) 3.499 ? . 1_655
H(19) O(12) 3.311 ? . 2_645
H(19) C(27) 3.387 ? . 2_645
H(19) H(12) 3.223 ? . 1_655
H(19) H(13) 3.339 ? . 1_655
H(19) H(13) 3.473 ? . 3_655
H(19) H(31) 2.621 ? . 2_645
H(20) O(11) 3.379 ? . .
H(20) H(1) 2.962 ? . 2_745
H(20) H(22) 3.199 ? . 3_756
H(20) H(27) 3.367 ? . 3_756
H(20) H(31) 3.364 ? . 2_645
H(20) H(33) 3.377 ? . 2_645
H(21) Cl(2) 3.107 ? . 3_756
H(21) O(9) 2.686 ? . 3_756
H(21) O(10) 2.773 ? . 3_756
H(21) O(11) 3.330 ? . 3_756
H(21) C(18) 3.109 ? . 3_756
H(21) C(24) 3.592 ? . 3_756
H(21) H(21) 2.902 ? . 3_756
H(21) H(33) 3.114 ? . 2_645
H(22) Cl(2) 3.236 ? . 3_756
H(22) O(10) 3.200 ? . 3_756
H(22) O(11) 2.468 ? . 3_756
H(22) H(8) 3.015 ? . 2_645
H(22) H(20) 3.199 ? . 3_756
H(23) Cl(1) 3.273 ? . .
H(23) O(2) 3.481 ? . 3_656
H(23) O(5) 2.725 ? . .
H(23) O(6) 3.135 ? . .
H(23) O(7) 3.541 ? . .
H(23) C(3) 3.491 ? . 4_555
H(23) H(5) 2.552 ? . 4_555
H(23) H(7) 3.146 ? . 2_645
H(24) Cl(1) 3.454 ? . .
H(24) O(6) 3.452 ? . .
H(24) O(7) 2.800 ? . .
H(25) O(5) 2.464 ? . 3_656
H(25) O(11) 3.397 ? . 3_756
H(25) C(5) 3.534 ? . 2_645
H(25) C(6) 3.433 ? . 2_645
H(25) C(27) 3.490 ? . 3_656
H(25) C(28) 3.133 ? . 3_656
H(25) H(7) 3.448 ? . 2_645
H(25) H(8) 3.258 ? . 2_645
H(25) H(32) 2.898 ? . 3_656
H(25) H(34) 2.521 ? . 3_656
H(25) H(35) 3.113 ? . 3_656
H(26) O(1) 3.076 ? . 3_656
H(26) O(5) 3.395 ? . 3_656
H(26) C(7) 3.311 ? . 3_656
H(26) C(8) 2.953 ? . 3_656
H(26) C(9) 3.386 ? . 3_656
H(26) C(13) 3.559 ? . 3_656
H(26) H(6) 2.964 ? . 4_555
H(26) H(9) 3.558 ? . 3_656
H(26) H(12) 3.070 ? . 3_656
H(26) H(34) 2.982 ? . 3_656
H(26) H(35) 3.475 ? . 3_656
H(27) O(11) 2.748 ? . 3_756
H(27) H(1) 3.541 ? . 4_555
H(27) H(12) 3.173 ? . 3_656
H(27) H(20) 3.367 ? . 3_756
H(27) H(34) 2.750 ? . 3_656
H(28) O(1) 2.749 ? . 3_655
H(28) O(6) 3.530 ? . 4_554
H(28) O(8) 3.484 ? . 4_554
H(28) C(13) 3.023 ? . 3_655
H(28) H(13) 3.562 ? . 1_655
H(28) H(13) 2.524 ? . 3_655
H(28) H(14) 3.359 ? . 3_655
H(28) H(15) 3.540 ? . 4_554
H(28) H(16) 3.146 ? . 4_554
H(29) Cl(2) 2.901 ? . 4_554
H(29) O(8) 2.778 ? . 4_554
H(29) O(9) 2.531 ? . 4_554
H(29) O(10) 2.934 ? . 4_554
H(29) H(13) 3.444 ? . 3_655
H(29) H(14) 3.450 ? . 1_655
H(29) H(16) 3.289 ? . 4_554
H(29) H(17) 3.313 ? . 4_554
H(30) Cl(1) 3.390 ? . 4_554
H(30) O(6) 2.189 ? . 4_554
H(30) O(9) 3.328 ? . 4_554
H(30) C(14) 3.129 ? . 4_554
H(30) H(15) 2.827 ? . 4_554
H(30) H(16) 3.050 ? . 4_554
H(30) H(17) 2.979 ? . 4_554
H(31) Cl(2) 3.563 ? . 1_455
H(31) O(8) 2.848 ? . 1_455
H(31) O(11) 3.448 ? . 1_455
H(31) C(15) 3.377 ? . 2_655
H(31) C(16) 3.319 ? . 2_655
H(31) C(17) 3.326 ? . 2_655
H(31) H(14) 3.571 ? . 4_555
H(31) H(19) 2.621 ? . 2_655
H(31) H(20) 3.364 ? . 2_655
H(32) Cl(2) 3.523 ? . 1_455
H(32) O(4) 3.508 ? . .
H(32) O(5) 3.278 ? . .
H(32) O(8) 3.425 ? . 1_455
H(32) O(11) 3.175 ? . 1_455
H(32) C(6) 3.525 ? . 4_555
H(32) C(7) 3.192 ? . 4_555
H(32) C(12) 3.312 ? . 4_555
H(32) H(8) 3.505 ? . 4_555
H(32) H(9) 3.151 ? . 4_555
H(32) H(25) 2.898 ? . 3_656
H(33) O(10) 2.813 ? . 4_454
H(33) C(17) 3.225 ? . 2_655
H(33) C(18) 3.082 ? . 2_655
H(33) H(3) 2.936 ? . 1_455
H(33) H(8) 3.279 ? . .
H(33) H(9) 3.256 ? . .
H(33) H(20) 3.377 ? . 2_655
H(33) H(21) 3.114 ? . 2_655
H(34) O(11) 2.709 ? . 1_455
H(34) C(25) 2.911 ? . 3_656
H(34) H(3) 3.389 ? . 1_455
H(34) H(9) 3.245 ? . .
H(34) H(12) 3.405 ? . .
H(34) H(25) 2.521 ? . 3_656
H(34) H(26) 2.982 ? . 3_656
H(34) H(27) 2.750 ? . 3_656
H(35) O(5) 3.365 ? . .
H(35) O(10) 3.524 ? . 4_454
H(35) C(6) 2.961 ? . .
H(35) C(7) 3.134 ? . .
H(35) C(12) 3.205 ? . .
H(35) H(8) 2.644 ? . .
H(35) H(9) 2.848 ? . .
H(35) H(25) 3.113 ? . 3_656
H(35) H(26) 3.475 ? . 3_656

loop_
_geom_torsion_atom_site_label_1
_geom_torsion_atom_site_label_2
_geom_torsion_atom_site_label_3
_geom_torsion_atom_site_label_4
_geom_torsion
_geom_torsion_publ_flag
_geom_torsion_site_symmetry_1
_geom_torsion_site_symmetry_2
_geom_torsion_site_symmetry_3
_geom_torsion_site_symmetry_4
O(3) Zn(1) N(1) C(1) -58.8(4) ? . . . .
O(3) Zn(1) N(1) C(3) 63.1(5) ? . . . .
O(3) Zn(1) N(1) C(14) -179.6(3) ? . . . .
O(3) Zn(1) N(2) C(2) 171.8(2) ? . . . .
O(3) Zn(1) N(2) C(15) -71.3(2) ? . . . .
O(3) Zn(1) N(2) C(26) 49.8(3) ? . . . .
O(3) Zn(1) N(3) C(4) -135.3(2) ? . . . .
O(3) Zn(1) N(3) C(11) 36.9(3) ? . . . .
O(3) Zn(1) N(4) C(16) 71.9(3) ? . . . .
O(3) Zn(1) N(4) C(23) -102.1(3) ? . . . .
N(1) Zn(1) N(2) C(2) 15.6(2) ? . . . .
N(1) Zn(1) N(2) C(15) 132.4(2) ? . . . .
N(1) Zn(1) N(2) C(26) -106.5(3) ? . . . .
N(2) Zn(1) N(1) C(1) 13.3(2) ? . . . .
N(2) Zn(1) N(1) C(3) 135.3(3) ? . . . .
N(2) Zn(1) N(1) C(14) -107.4(3) ? . . . .
N(1) Zn(1) N(3) C(4) 19.3(2) ? . . . .
N(1) Zn(1) N(3) C(11) -168.5(3) ? . . . .
N(3) Zn(1) N(1) C(1) -150.0(2) ? . . . .
N(3) Zn(1) N(1) C(3) -28.1(3) ? . . . .
N(3) Zn(1) N(1) C(14) 89.2(3) ? . . . .
N(1) Zn(1) N(4) C(16) -96.2(3) ? . . . .
N(1) Zn(1) N(4) C(23) 89.8(3) ? . . . .
N(4) Zn(1) N(1) C(1) 92.2(2) ? . . . .
N(4) Zn(1) N(1) C(3) -145.9(3) ? . . . .
N(4) Zn(1) N(1) C(14) -28.6(3) ? . . . .
N(2) Zn(1) N(3) C(4) -25.6(4) ? . . . .
N(2) Zn(1) N(3) C(11) 146.6(3) ? . . . .
N(3) Zn(1) N(2) C(2) 60.0(4) ? . . . .
N(3) Zn(1) N(2) C(15) 176.9(3) ? . . . .
N(3) Zn(1) N(2) C(26) -62.0(5) ? . . . .
N(2) Zn(1) N(4) C(16) -16.0(2) ? . . . .
N(2) Zn(1) N(4) C(23) 170.0(3) ? . . . .
N(4) Zn(1) N(2) C(2) -91.7(2) ? . . . .
N(4) Zn(1) N(2) C(15) 25.1(2) ? . . . .
N(4) Zn(1) N(2) C(26) 146.2(3) ? . . . .
N(3) Zn(1) N(4) C(16) 176.6(2) ? . . . .
N(3) Zn(1) N(4) C(23) 2.7(3) ? . . . .
N(4) Zn(1) N(3) C(4) 121.9(2) ? . . . .
N(4) Zn(1) N(3) C(11) -65.8(3) ? . . . .
C(13) O(1) C(8) C(7) 1.8(7) ? . . . .
C(13) O(1) C(8) C(9) -178.2(4) ? . . . .
C(25) O(2) C(20) C(19) -1.2(6) ? . . . .
C(25) O(2) C(20) C(21) 179.4(3) ? . . . .
Zn(1) N(1) C(1) C(2) -40.4(4) ? . . . .
Zn(1) N(1) C(3) C(4) 33.1(4) ? . . . .
C(1) N(1) C(3) C(4) 151.0(4) ? . . . .
C(3) N(1) C(1) C(2) -158.1(3) ? . . . .
C(14) N(1) C(1) C(2) 78.9(4) ? . . . .
C(14) N(1) C(3) C(4) -84.5(4) ? . . . .
Zn(1) N(2) C(2) C(1) -42.1(4) ? . . . .
Zn(1) N(2) C(15) C(16) -30.8(4) ? . . . .
C(2) N(2) C(15) C(16) 81.7(5) ? . . . .
C(15) N(2) C(2) C(1) -154.5(4) ? . . . .
C(26) N(2) C(2) C(1) 84.5(5) ? . . . .
C(26) N(2) C(15) C(16) -156.9(3) ? . . . .
Zn(1) N(3) C(4) C(3) -5.8(4) ? . . . .
Zn(1) N(3) C(4) C(5) 170.2(3) ? . . . .
Zn(1) N(3) C(11) C(10) 11.1(5) ? . . . .
Zn(1) N(3) C(11) C(12) -168.4(3) ? . . . .
C(4) N(3) C(11) C(10) -177.1(3) ? . . . .
C(4) N(3) C(11) C(12) 3.4(5) ? . . . .
C(11) N(3) C(4) C(3) -178.9(3) ? . . . .
C(11) N(3) C(4) C(5) -2.8(6) ? . . . .
Zn(1) N(4) C(16) C(15) 2.7(4) ? . . . .
Zn(1) N(4) C(16) C(17) -173.2(3) ? . . . .
Zn(1) N(4) C(23) C(22) -8.4(5) ? . . . .
Zn(1) N(4) C(23) C(24) 170.7(2) ? . . . .
C(16) N(4) C(23) C(22) 178.0(3) ? . . . .
C(16) N(4) C(23) C(24) -3.0(5) ? . . . .
C(23) N(4) C(16) C(15) 177.4(3) ? . . . .
C(23) N(4) C(16) C(17) 1.4(6) ? . . . .
N(1) C(1) C(2) N(2) 57.7(5) ? . . . .
N(1) C(3) C(4) N(3) -19.3(5) ? . . . .
N(1) C(3) C(4) C(5) 164.5(4) ? . . . .
N(3) C(4) C(5) C(6) 0.6(7) ? . . . .
C(3) C(4) C(5) C(6) 176.6(4) ? . . . .
C(4) C(5) C(6) C(12) 1.0(7) ? . . . .
C(5) C(6) C(12) C(7) 178.7(4) ? . . . .
C(5) C(6) C(12) C(11) -0.3(5) ? . . . .
C(8) C(7) C(12) C(6) -177.9(4) ? . . . .
C(8) C(7) C(12) C(11) 1.1(6) ? . . . .
C(12) C(7) C(8) O(1) 179.8(3) ? . . . .
C(12) C(7) C(8) C(9) -0.2(5) ? . . . .
O(1) C(8) C(9) C(10) 178.5(4) ? . . . .
C(7) C(8) C(9) C(10) -1.5(7) ? . . . .
C(8) C(9) C(10) C(11) 2.3(7) ? . . . .
C(9) C(10) C(11) N(3) 179.2(4) ? . . . .
C(9) C(10) C(11) C(12) -1.3(6) ? . . . .
N(3) C(11) C(12) C(6) -1.9(6) ? . . . .
N(3) C(11) C(12) C(7) 179.1(4) ? . . . .
C(10) C(11) C(12) C(6) 178.7(4) ? . . . .
C(10) C(11) C(12) C(7) -0.4(6) ? . . . .
N(2) C(15) C(16) N(4) 20.9(5) ? . . . .
N(2) C(15) C(16) C(17) -163.0(3) ? . . . .
N(4) C(16) C(17) C(18) 1.0(6) ? . . . .
C(15) C(16) C(17) C(18) -174.9(4) ? . . . .
C(16) C(17) C(18) C(24) -1.9(6) ? . . . .
C(17) C(18) C(24) C(19) -179.7(4) ? . . . .
C(17) C(18) C(24) C(23) 0.3(6) ? . . . .
C(20) C(19) C(24) C(18) -179.1(4) ? . . . .
C(20) C(19) C(24) C(23) 0.8(6) ? . . . .
C(24) C(19) C(20) O(2) 178.6(3) ? . . . .
C(24) C(19) C(20) C(21) -2.1(6) ? . . . .
O(2) C(20) C(21) C(22) -179.4(3) ? . . . .
C(19) C(20) C(21) C(22) 1.2(6) ? . . . .
C(20) C(21) C(22) C(23) 0.9(6) ? . . . .
C(21) C(22) C(23) N(4) 176.9(3) ? . . . .
C(21) C(22) C(23) C(24) -2.1(5) ? . . . .
N(4) C(23) C(24) C(18) 2.1(5) ? . . . .
N(4) C(23) C(24) C(19) -177.8(3) ? . . . .
C(22) C(23) C(24) C(18) -178.8(3) ? . . . .
C(22) C(23) C(24) C(19) 1.3(5) ? . . . .

loop_
_cod_changelog_entry_id
_cod_changelog_entry_author
_cod_changelog_entry_date
_cod_changelog_entry_text
1 'Vaitkus, Antanas' 2024-11-16T00:18:53+02:00
;
 Replaced the '\/Y' character sequence with the backslash character ('\')
 in multiple data values.
;
